data_4332842
loop_
_publ_author_name
'Wu, Yuandong'
'N\"ather, Christian'
'Bensch, Wolfgang'

_publ_section_title
;
 K3Ln(AsS4)2(Ln = Nd, Sm, Gd):&#x00A0; the First Rare Earth Thioarsenate
 Compounds with Infinite Straight Chains
;
_journal_issue 22
_journal_name_full 'Inorganic Chemistry'
_journal_page_first 8835
_journal_page_last 8837
_journal_paper_doi 10.1021/ic060933h
_journal_volume 45
_journal_year 2006
_chemical_formula_moiety 'As2 Gd S8, 3(K)'
_chemical_formula_sum 'As2 Gd K3 S8'
_chemical_formula_weight 680.87
_space_group_IT_number 15
_symmetry_cell_setting monoclinic
_symmetry_space_group_name_Hall '-C 2yc'
_symmetry_space_group_name_H-M 'C 1 2/c 1'
_atom_sites_solution_hydrogens geom
_atom_sites_solution_primary direct
_atom_sites_solution_secondary difmap
_audit_creation_date 2006-03-10T15:02:56-00:00
_audit_creation_method SHELXL-97
_cell_angle_alpha 90.00
_cell_angle_beta 117.063(7)
_cell_angle_gamma 90.00
_cell_formula_units_Z 4
_cell_length_a 10.3484(7)
_cell_length_b 18.8039(14)
_cell_length_c 8.8238(6)
_cell_measurement_reflns_used 7609
_cell_measurement_temperature 200(2)
_cell_measurement_theta_max 28
_cell_measurement_theta_min 2.5
_cell_volume 1529.0(2)
_computing_cell_refinement 'IPDS program package'
_computing_data_collection 'IPDS program package'
_computing_data_reduction 'IPDS program package'
_computing_molecular_graphics 'XP in SHELXTL (Bruker AXS, 1998)'
_computing_publication_material 'CIFTAB SHELXTL (Bruker AXS, 1998)'
_computing_structure_refinement 'SHELXL-97 (Sheldrick, 1997)'
_computing_structure_solution 'SHELXS-97 (Sheldrick, 1997)'
_diffrn_ambient_temperature 200(2)
_diffrn_measured_fraction_theta_full 0.991
_diffrn_measured_fraction_theta_max 0.991
_diffrn_measurement_device_type 'Stoe Imaging Plate Diffraction System'
_diffrn_measurement_method '\f scans'
_diffrn_radiation_monochromator graphite
_diffrn_radiation_source 'fine-focus sealed tube'
_diffrn_radiation_type MoK\a
_diffrn_radiation_wavelength 0.71073
_diffrn_reflns_av_R_equivalents 0.0811
_diffrn_reflns_av_sigmaI/netI 0.0498
_diffrn_reflns_limit_h_max 13
_diffrn_reflns_limit_h_min -13
_diffrn_reflns_limit_k_max 24
_diffrn_reflns_limit_k_min -24
_diffrn_reflns_limit_l_max 11
_diffrn_reflns_limit_l_min -11
_diffrn_reflns_number 8031
_diffrn_reflns_theta_full 28.03
_diffrn_reflns_theta_max 28.03
_diffrn_reflns_theta_min 2.46
_diffrn_standards_decay_% none
_diffrn_standards_interval_count 0
_diffrn_standards_interval_time 0
_diffrn_standards_number 0
_exptl_absorpt_coefficient_mu 10.502
_exptl_absorpt_correction_T_max 0.2578
_exptl_absorpt_correction_T_min 0.2115
_exptl_absorpt_correction_type numerical
_exptl_absorpt_process_details X-Shape
_exptl_crystal_colour colorless
_exptl_crystal_density_diffrn 2.958
_exptl_crystal_density_method 'not measured'
_exptl_crystal_description platelet
_exptl_crystal_F_000 1260
_exptl_crystal_size_max 0.13
_exptl_crystal_size_mid 0.09
_exptl_crystal_size_min 0.08
_refine_diff_density_max 1.587
_refine_diff_density_min -1.942
_refine_diff_density_rms 0.279
_refine_ls_extinction_coef 0.00134(15)
_refine_ls_extinction_expression Fc^*^=kFc[1+0.001xFc^2^\l^3^/sin(2\q)]^-1/4^
_refine_ls_extinction_method SHELXL
_refine_ls_goodness_of_fit_ref 0.974
_refine_ls_hydrogen_treatment none
_refine_ls_matrix_type full
_refine_ls_number_parameters 68
_refine_ls_number_reflns 1845
_refine_ls_number_restraints 0
_refine_ls_restrained_S_all 0.974
_refine_ls_R_factor_all 0.0450
_refine_ls_R_factor_gt 0.0351
_refine_ls_shift/su_max 0.001
_refine_ls_shift/su_mean 0.000
_refine_ls_structure_factor_coef Fsqd
_refine_ls_weighting_details 'calc w=1/[\s^2^(Fo^2^)+(0.0520P)^2^+0.0000P] where P=(Fo^2^+2Fc^2^)/3'
_refine_ls_weighting_scheme calc
_refine_ls_wR_factor_gt 0.0790
_refine_ls_wR_factor_ref 0.0823
_reflns_number_gt 1539
_reflns_number_total 1845
_reflns_threshold_expression >2sigma(I)
_cod_data_source_file ic060933hsup1.cif
_cod_data_source_block wu529
_cod_original_cell_volume 1529.02(19)
_cod_original_sg_symbol_H-M C2/c
_cod_database_code 4332842

loop_
_symmetry_equiv_pos_as_xyz
'x, y, z'
'-x, y, -z+1/2'
'x+1/2, y+1/2, z'
'-x+1/2, y+1/2, -z+1/2'
'-x, -y, -z'
'x, -y, z-1/2'
'-x+1/2, -y+1/2, -z'
'x+1/2, -y+1/2, z-1/2'

loop_
_atom_site_label
_atom_site_type_symbol
_atom_site_fract_x
_atom_site_fract_y
_atom_site_fract_z
_atom_site_U_iso_or_equiv
_atom_site_adp_type
_atom_site_occupancy
_atom_site_symmetry_multiplicity
_atom_site_calc_flag
_atom_site_refinement_flags
Gd1 Gd 0.5000 0.256850(19) 0.2500 0.00971(13) Uani 1 2 d S
As1 As 0.21808(6) 0.12331(3) 0.10273(7) 0.01053(16) Uani 1 1 d .
K1 K 0.5000 0.50538(11) 0.2500 0.0209(4) Uani 1 2 d S
K2 K 0.5000 0.0000 0.0000 0.0414(7) Uani 1 2 d S
K3 K 0.5000 0.23639(12) -0.2500 0.0269(4) Uani 1 2 d S
S1 S 0.25359(16) 0.01159(8) 0.12729(19) 0.0165(3) Uani 1 1 d .
S2 S 0.51315(14) 0.35570(8) 0.02024(18) 0.0137(3) Uani 1 1 d .
S3 S 0.20056(15) 0.32741(8) 0.05986(18) 0.0147(3) Uani 1 1 d .
S4 S 0.68181(16) 0.17677(8) 0.15285(18) 0.0188(3) Uani 1 1 d .

loop_
_atom_site_aniso_label
_atom_site_aniso_U_11
_atom_site_aniso_U_22
_atom_site_aniso_U_33
_atom_site_aniso_U_23
_atom_site_aniso_U_13
_atom_site_aniso_U_12
Gd1 0.00755(19) 0.0119(2) 0.0082(2) 0.000 0.00228(15) 0.000
As1 0.0076(3) 0.0117(3) 0.0096(3) 0.00100(19) 0.0015(2) -0.00192(18)
K1 0.0164(8) 0.0295(10) 0.0153(9) 0.000 0.0058(7) 0.000
K2 0.0175(10) 0.090(2) 0.0148(10) -0.0093(11) 0.0060(9) -0.0027(11)
K3 0.0330(11) 0.0314(10) 0.0216(10) 0.000 0.0171(10) 0.000
S1 0.0148(7) 0.0135(6) 0.0175(7) 0.0030(5) 0.0041(6) 0.0018(5)
S2 0.0069(6) 0.0163(6) 0.0157(7) 0.0034(5) 0.0031(5) -0.0004(5)
S3 0.0125(6) 0.0196(7) 0.0127(6) -0.0006(5) 0.0065(6) -0.0037(5)
S4 0.0176(7) 0.0270(8) 0.0093(6) 0.0031(6) 0.0039(6) 0.0107(6)

loop_
_atom_type_symbol
_atom_type_description
_atom_type_scat_dispersion_real
_atom_type_scat_dispersion_imag
_atom_type_scat_source
S S 0.1246 0.1234 'International Tables Vol C Tables 4.2.6.8 and 6.1.1.4'
K K 0.2009 0.2494 'International Tables Vol C Tables 4.2.6.8 and 6.1.1.4'
As As 0.0499 2.0058 'International Tables Vol C Tables 4.2.6.8 and 6.1.1.4'
Gd Gd -0.1653 3.9035 'International Tables Vol C Tables 4.2.6.8 and 6.1.1.4'

loop_
_geom_angle_atom_site_label_1
_geom_angle_atom_site_label_2
_geom_angle_atom_site_label_3
_geom_angle
_geom_angle_site_symmetry_1
_geom_angle_site_symmetry_3
S2 Gd1 S2 96.78(6) 2_655 .
S2 Gd1 S4 82.87(4) 2_655 2_655
S2 Gd1 S4 146.18(4) . 2_655
S2 Gd1 S4 146.18(4) 2_655 .
S2 Gd1 S4 82.87(4) . .
S4 Gd1 S4 115.71(7) 2_655 .
S2 Gd1 S3 139.81(4) 2_655 7
S2 Gd1 S3 86.13(4) . 7
S4 Gd1 S3 73.59(4) 2_655 7
S4 Gd1 S3 74.01(4) . 7
S2 Gd1 S3 86.13(4) 2_655 8_556
S2 Gd1 S3 139.81(4) . 8_556
S4 Gd1 S3 74.01(4) 2_655 8_556
S4 Gd1 S3 73.59(4) . 8_556
S3 Gd1 S3 116.75(6) 7 8_556
S2 Gd1 S3 71.77(4) 2_655 2_655
S2 Gd1 S3 74.90(4) . 2_655
S4 Gd1 S3 135.11(4) 2_655 2_655
S4 Gd1 S3 75.58(4) . 2_655
S3 Gd1 S3 145.81(5) 7 2_655
S3 Gd1 S3 68.01(5) 8_556 2_655
S2 Gd1 S3 74.90(4) 2_655 .
S2 Gd1 S3 71.77(4) . .
S4 Gd1 S3 75.58(4) 2_655 .
S4 Gd1 S3 135.11(4) . .
S3 Gd1 S3 68.01(5) 7 .
S3 Gd1 S3 145.81(5) 8_556 .
S3 Gd1 S3 128.85(6) 2_655 .
S2 Gd1 K3 46.69(4) 2_655 1_556
S2 Gd1 K3 143.25(4) . 1_556
S4 Gd1 K3 49.51(3) 2_655 1_556
S4 Gd1 K3 123.84(4) . 1_556
S3 Gd1 K3 123.00(3) 7 1_556
S3 Gd1 K3 50.53(3) 8_556 1_556
S3 Gd1 K3 87.17(3) 2_655 1_556
S3 Gd1 K3 97.14(3) . 1_556
S2 Gd1 K3 143.25(4) 2_655 .
S2 Gd1 K3 46.69(4) . .
S4 Gd1 K3 123.84(4) 2_655 .
S4 Gd1 K3 49.51(3) . .
S3 Gd1 K3 50.53(3) 7 .
S3 Gd1 K3 123.00(3) 8_556 .
S3 Gd1 K3 97.14(3) 2_655 .
S3 Gd1 K3 87.17(3) . .
K3 Gd1 K3 170.03(6) 1_556 .
S1 As1 S2 109.34(6) . 7
S1 As1 S4 111.99(6) . 2_655
S2 As1 S4 109.43(6) 7 2_655
S1 As1 S3 112.80(6) . 7
S2 As1 S3 105.24(6) 7 7
S4 As1 S3 107.79(6) 2_655 7
S1 As1 K1 57.42(5) . 7
S2 As1 K1 66.05(4) 7 7
S4 As1 K1 162.42(5) 2_655 7
S3 As1 K1 89.71(4) 7 7
S1 As1 K1 59.30(5) . 3_445
S2 As1 K1 65.43(4) 7 3_445
S4 As1 K1 91.13(4) 2_655 3_445
S3 As1 K1 160.99(5) 7 3_445
K1 As1 K1 71.442(11) 7 3_445
S1 K1 S1 168.48(9) 7 8_556
S1 K1 S1 86.89(4) 7 4
S1 K1 S1 93.52(4) 8_556 4
S1 K1 S1 93.52(4) 7 3
S1 K1 S1 86.89(4) 8_556 3
S1 K1 S1 175.90(9) 4 3
S1 K1 S2 123.10(5) 7 6_566
S1 K1 S2 66.66(4) 8_556 6_566
S1 K1 S2 62.29(4) 4 6_566
S1 K1 S2 114.30(5) 3 6_566
S1 K1 S2 66.66(4) 7 5_665
S1 K1 S2 123.10(5) 8_556 5_665
S1 K1 S2 114.30(5) 4 5_665
S1 K1 S2 62.29(4) 3 5_665
S2 K1 S2 83.36(6) 6_566 5_665
S1 K1 S2 62.94(4) 7 .
S1 K1 S2 107.09(6) 8_556 .
S1 K1 S2 117.96(6) 4 .
S1 K1 S2 65.71(4) 3 .
S2 K1 S2 173.58(5) 6_566 .
S2 K1 S2 101.83(3) 5_665 .
S1 K1 S2 107.09(6) 7 2_655
S1 K1 S2 62.94(4) 8_556 2_655
S1 K1 S2 65.71(4) 4 2_655
S1 K1 S2 117.96(6) 3 2_655
S2 K1 S2 101.83(3) 6_566 2_655
S2 K1 S2 173.58(5) 5_665 2_655
S2 K1 S2 73.27(6) . 2_655
S1 K1 As1 34.28(3) 7 7
S1 K1 As1 134.24(7) 8_556 7
S1 K1 As1 91.56(4) 4 7
S1 K1 As1 91.07(4) 3 7
S2 K1 As1 149.80(3) 6_566 7
S2 K1 As1 95.36(3) 5_665 7
S2 K1 As1 34.38(3) . 7
S2 K1 As1 78.25(4) 2_655 7
S1 K1 As1 134.24(7) 7 8_556
S1 K1 As1 34.28(3) 8_556 8_556
S1 K1 As1 91.07(4) 4 8_556
S1 K1 As1 91.56(4) 3 8_556
S2 K1 As1 95.36(3) 6_566 8_556
S2 K1 As1 149.80(3) 5_665 8_556
S2 K1 As1 78.25(4) . 8_556
S2 K1 As1 34.38(3) 2_655 8_556
As1 K1 As1 100.24(5) 7 8_556
S1 K1 As1 94.65(3) 7 4
S1 K1 As1 92.08(3) 8_556 4
S1 K1 As1 34.06(3) 4 4
S1 K1 As1 141.87(7) 3 4
S2 K1 As1 34.30(3) 6_566 4
S2 K1 As1 87.26(5) 5_665 4
S2 K1 As1 148.58(3) . 4
S2 K1 As1 94.91(2) 2_655 4
As1 K1 As1 115.590(16) 7 4
As1 K1 As1 108.558(11) 8_556 4
S1 K1 As1 92.08(3) 7 3
S1 K1 As1 94.65(3) 8_556 3
S1 K1 As1 141.87(7) 4 3
S1 K1 As1 34.06(3) 3 3
S2 K1 As1 87.26(5) 6_566 3
S2 K1 As1 34.30(3) 5_665 3
S2 K1 As1 94.91(2) . 3
S2 K1 As1 148.58(3) 2_655 3
As1 K1 As1 108.558(11) 7 3
As1 K1 As1 115.590(16) 8_556 3
As1 K1 As1 108.39(5) 4 3
S1 K2 S1 180.00(5) 6 2_655
S1 K2 S1 88.59(4) 6 .
S1 K2 S1 91.41(4) 2_655 .
S1 K2 S1 91.41(4) 6 5_655
S1 K2 S1 88.59(4) 2_655 5_655
S1 K2 S1 180.00(4) . 5_655
S1 K2 S4 61.57(3) 6 5_655
S1 K2 S4 118.43(3) 2_655 5_655
S1 K2 S4 80.72(3) . 5_655
S1 K2 S4 99.28(3) 5_655 5_655
S1 K2 S4 118.43(3) 6 .
S1 K2 S4 61.57(3) 2_655 .
S1 K2 S4 99.28(3) . .
S1 K2 S4 80.72(3) 5_655 .
S4 K2 S4 180.00(5) 5_655 .
S1 K2 S3 77.17(3) 6 7
S1 K2 S3 102.83(3) 2_655 7
S1 K2 S3 61.14(3) . 7
S1 K2 S3 118.86(3) 5_655 7
S4 K2 S3 124.03(3) 5_655 7
S4 K2 S3 55.97(3) . 7
S1 K2 S3 102.83(3) 6 3_545
S1 K2 S3 77.17(3) 2_655 3_545
S1 K2 S3 118.86(3) . 3_545
S1 K2 S3 61.14(3) 5_655 3_545
S4 K2 S3 55.97(3) 5_655 3_545
S4 K2 S3 124.03(3) . 3_545
S3 K2 S3 180.00(5) 7 3_545
S1 K2 K2 133.02(3) 6 2_655
S1 K2 K2 46.98(3) 2_655 2_655
S1 K2 K2 44.97(3) . 2_655
S1 K2 K2 135.03(3) 5_655 2_655
S4 K2 K2 97.54(2) 5_655 2_655
S4 K2 K2 82.46(2) . 2_655
S3 K2 K2 83.64(2) 7 2_655
S3 K2 K2 96.36(2) 3_545 2_655
S1 K2 K2 46.98(3) 6 2_654
S1 K2 K2 133.02(3) 2_655 2_654
S1 K2 K2 135.03(3) . 2_654
S1 K2 K2 44.97(3) 5_655 2_654
S4 K2 K2 82.46(2) 5_655 2_654
S4 K2 K2 97.54(2) . 2_654
S3 K2 K2 96.36(2) 7 2_654
S3 K2 K2 83.64(2) 3_545 2_654
K2 K2 K2 180.0 2_655 2_654
S1 K2 K1 45.02(3) 6 7
S1 K2 K1 134.98(3) 2_655 7
S1 K2 K1 43.59(3) . 7
S1 K2 K1 136.41(3) 5_655 7
S4 K2 K1 62.54(3) 5_655 7
S4 K2 K1 117.46(3) . 7
S3 K2 K1 61.57(3) 7 7
S3 K2 K1 118.43(3) 3_545 7
K2 K2 K1 88.159(8) 2_655 7
K2 K2 K1 91.841(8) 2_654 7
S1 K2 K1 134.98(3) 6 3_545
S1 K2 K1 45.02(3) 2_655 3_545
S1 K2 K1 136.41(3) . 3_545
S1 K2 K1 43.59(3) 5_655 3_545
S4 K2 K1 117.46(3) 5_655 3_545
S4 K2 K1 62.54(3) . 3_545
S3 K2 K1 118.43(3) 7 3_545
S3 K2 K1 61.57(3) 3_545 3_545
K2 K2 K1 91.841(8) 2_655 3_545
K2 K2 K1 88.159(8) 2_654 3_545
K1 K2 K1 180.0 7 3_545
S2 K3 S2 92.06(8) . 2_654
S2 K3 S4 145.64(6) . 2_654
S2 K3 S4 68.69(4) 2_654 2_654
S2 K3 S4 68.69(4) . .
S2 K3 S4 145.64(6) 2_654 .
S4 K3 S4 141.12(9) 2_654 .
S2 K3 S4 76.75(5) . 7_655
S2 K3 S4 64.25(4) 2_654 7_655
S4 K3 S4 115.82(4) 2_654 7_655
S4 K3 S4 83.25(4) . 7_655
S2 K3 S4 64.25(4) . 8_455
S2 K3 S4 76.75(5) 2_654 8_455
S4 K3 S4 83.25(4) 2_654 8_455
S4 K3 S4 115.82(4) . 8_455
S4 K3 S4 122.90(8) 7_655 8_455
S2 K3 S3 73.33(3) . 7
S2 K3 S3 140.64(5) 2_654 7
S4 K3 S3 103.20(5) 2_654 7
S4 K3 S3 62.51(4) . 7
S4 K3 S3 140.72(4) 7_655 7
S4 K3 S3 63.94(3) 8_455 7
S2 K3 S3 140.64(5) . 8
S2 K3 S3 73.33(3) 2_654 8
S4 K3 S3 62.51(4) 2_654 8
S4 K3 S3 103.20(5) . 8
S4 K3 S3 63.94(3) 7_655 8
S4 K3 S3 140.72(4) 8_455 8
S3 K3 S3 138.99(8) 7 8
S2 K3 Gd1 39.07(2) . .
S2 K3 Gd1 130.98(6) 2_654 .
S4 K3 Gd1 145.79(3) 2_654 .
S4 K3 Gd1 39.72(2) . .
S4 K3 Gd1 98.36(3) 7_655 .
S4 K3 Gd1 76.80(3) 8_455 .
S3 K3 Gd1 42.92(2) 7 .
S3 K3 Gd1 142.48(3) 8 .
S2 K3 Gd1 130.98(6) . 1_554
S2 K3 Gd1 39.07(2) 2_654 1_554
S4 K3 Gd1 39.72(2) 2_654 1_554
S4 K3 Gd1 145.79(3) . 1_554
S4 K3 Gd1 76.80(3) 7_655 1_554
S4 K3 Gd1 98.36(3) 8_455 1_554
S3 K3 Gd1 142.48(3) 7 1_554
S3 K3 Gd1 42.92(2) 8 1_554
Gd1 K3 Gd1 170.03(6) . 1_554
S2 K3 K1 46.03(4) . 5_665
S2 K3 K1 46.03(4) 2_654 5_665
S4 K3 K1 109.44(4) 2_654 5_665
S4 K3 K1 109.44(4) . 5_665
S4 K3 K1 61.45(4) 7_655 5_665
S4 K3 K1 61.45(4) 8_455 5_665
S3 K3 K1 110.50(4) 7 5_665
S3 K3 K1 110.50(4) 8 5_665
Gd1 K3 K1 85.02(3) . 5_665
Gd1 K3 K1 85.02(3) 1_554 5_665
S2 K3 K2 160.29(5) . 2_654
S2 K3 K2 107.60(3) 2_654 2_654
S4 K3 K2 49.13(4) 2_654 2_654
S4 K3 K2 93.32(5) . 2_654
S4 K3 K2 110.16(3) 7_655 2_654
S4 K3 K2 120.76(4) 8_455 2_654
S3 K3 K2 91.52(5) 7 2_654
S3 K3 K2 49.15(3) 8 2_654
Gd1 K3 K2 121.38(4) . 2_654
Gd1 K3 K2 68.590(18) 1_554 2_654
K1 K3 K2 153.606(11) 5_665 2_654
As1 S1 K2 101.36(6) . 2_655
As1 S1 K1 88.31(6) . 7
K2 S1 K1 170.21(6) 2_655 7
As1 S1 K2 99.12(5) . .
K2 S1 K2 88.05(4) 2_655 .
K1 S1 K2 92.02(4) 7 .
As1 S1 K1 86.64(6) . 3_445
K2 S1 K1 92.45(4) 2_655 3_445
K1 S1 K1 86.48(4) 7 3_445
K2 S1 K1 174.01(6) . 3_445
As1 S2 Gd1 94.43(5) 7 .
As1 S2 K3 95.21(5) 7 .
Gd1 S2 K3 94.23(5) . .
As1 S2 K1 80.27(4) 7 5_665
Gd1 S2 K1 171.95(5) . 5_665
K3 S2 K1 92.29(5) . 5_665
As1 S2 K1 79.57(4) 7 .
Gd1 S2 K1 94.98(4) . .
K3 S2 K1 169.73(6) . .
K1 S2 K1 78.17(3) 5_665 .
As1 S3 Gd1 86.51(5) 7 7
As1 S3 Gd1 86.97(5) 7 .
Gd1 S3 Gd1 111.99(5) 7 .
As1 S3 K3 167.33(7) 7 7
Gd1 S3 K3 86.55(4) 7 7
Gd1 S3 K3 105.46(5) . 7
As1 S3 K2 83.92(4) 7 3_455
Gd1 S3 K2 102.57(4) 7 3_455
Gd1 S3 K2 143.58(5) . 3_455
K3 S3 K2 87.27(4) 7 3_455
As1 S4 Gd1 91.61(5) 2_655 .
As1 S4 K3 171.33(8) 2_655 .
Gd1 S4 K3 90.77(4) . .
As1 S4 K3 90.13(5) 2_655 7_655
Gd1 S4 K3 111.55(6) . 7_655
K3 S4 K3 96.75(4) . 7_655
As1 S4 K2 83.19(5) 2_655 .
Gd1 S4 K2 106.64(5) . .
K3 S4 K2 88.14(5) . .
K3 S4 K2 141.39(5) 7_655 .

loop_
_geom_bond_atom_site_label_1
_geom_bond_atom_site_label_2
_geom_bond_distance
_geom_bond_site_symmetry_2
Gd1 S2 2.7991(14) 2_655
Gd1 S2 2.7991(14) .
Gd1 S4 2.8302(14) 2_655
Gd1 S4 2.8302(14) .
Gd1 S3 3.0216(15) 7
Gd1 S3 3.0216(15) 8_556
Gd1 S3 3.0736(15) 2_655
Gd1 S3 3.0736(15) .
Gd1 K3 4.4286(4) 1_556
Gd1 K3 4.4286(3) .
As1 S1 2.1266(16) .
As1 S2 2.1670(14) 7
As1 S4 2.1684(15) 2_655
As1 S3 2.1738(14) 7
As1 K1 3.7742(15) 7
As1 K1 3.7904(13) 3_445
K1 S1 3.1815(15) 7
K1 S1 3.1815(15) 8_556
K1 S1 3.2647(14) 4
K1 S1 3.2647(14) 3
K1 S2 3.498(2) 6_566
K1 S2 3.498(2) 5_665
K1 S2 3.507(2) .
K1 S2 3.507(2) 2_655
K1 As1 3.7742(15) 7
K1 As1 3.7742(15) 8_556
K1 As1 3.7904(13) 4
K1 As1 3.7904(13) 3
K2 S1 3.1200(15) 6
K2 S1 3.1200(15) 2_655
K2 S1 3.2276(14) .
K2 S1 3.2276(14) 5_655
K2 S4 3.7547(17) 5_655
K2 S4 3.7547(17) .
K2 S3 3.7579(15) 7
K2 S3 3.7579(15) 3_545
K2 K2 4.4119(3) 2_655
K2 K2 4.4119(3) 2_654
K2 K1 4.6112(4) 7
K2 K1 4.6112(4) 3_545
K3 S2 3.232(2) .
K3 S2 3.232(2) 2_654
K3 S4 3.3686(16) 2_654
K3 S4 3.3686(16) .
K3 S4 3.417(2) 7_655
K3 S4 3.417(2) 8_455
K3 S3 3.4249(15) 7
K3 S3 3.4249(15) 8
K3 Gd1 4.4286(4) 1_554
K3 K1 4.856(3) 5_665
K3 K2 4.962(2) 2_654
S1 K2 3.1200(15) 2_655
S1 K1 3.1815(15) 7
S1 K1 3.2647(14) 3_445
S2 As1 2.1671(14) 7
S2 K1 3.498(2) 5_665
S3 As1 2.1738(14) 7
S3 Gd1 3.0216(15) 7
S3 K3 3.4249(15) 7
S3 K2 3.7579(15) 3_455
S4 As1 2.1684(15) 2_655
S4 K3 3.417(2) 7_655
